data_4516855
loop_
_publ_author_name
'Vell\'e, Alba'
'Cebollada, Andrea'
'Mac\'ias, Ram\'on'
'Iglesias, Manuel'
'Gil-Moles, Mar\'ia'
'Sanz Miguel, Pablo J.'

_publ_section_title
;
 From Imidazole toward Imidazolium Salts and N-Heterocyclic Carbene
 Ligands: Electronic and Geometrical Redistribution.
;
_journal_issue 4
_journal_name_full 'ACS omega'
_journal_page_first 1392
_journal_page_last 1399
_journal_paper_doi 10.1021/acsomega.7b00138
_journal_volume 2
_journal_year 2017
_chemical_formula_moiety 'C11 H12 N2 O'
_chemical_formula_sum 'C11 H12 N2 O'
_chemical_formula_weight 188.23
_space_group_crystal_system orthorhombic
_space_group_IT_number 19
_space_group_name_Hall 'P 2ac 2ab'
_space_group_name_H-M_alt 'P 21 21 21'
_atom_sites_solution_hydrogens difmap
_audit_creation_method SHELXL-2014/7
_cell_angle_alpha 90
_cell_angle_beta 90
_cell_angle_gamma 90
_cell_formula_units_Z 4
_cell_length_a 5.5786(8)
_cell_length_b 7.5398(11)
_cell_length_c 23.223(4)
_cell_measurement_reflns_used 7286
_cell_measurement_temperature 100(2)
_cell_measurement_theta_max 29.12
_cell_measurement_theta_min 2.84
_cell_volume 976.8(3)
_computing_cell_refinement 'Bruker SAINT'
_computing_data_collection 'Bruker APEX2'
_computing_data_reduction 'Bruker SAINT'
_computing_molecular_graphics 'Bruker SHELXTL'
_computing_publication_material 'Bruker SHELXTL'
_computing_structure_refinement 'SHELXL-2014/7 (Sheldrick, 2014)'
_computing_structure_solution 'SHELXL-2014/7 (Sheldrick, 2014)'
_diffrn_ambient_temperature 100(2)
_diffrn_measured_fraction_theta_full 0.997
_diffrn_measured_fraction_theta_max 0.970
_diffrn_measurement_device_type 'Bruker APEX-II CCD'
_diffrn_measurement_method '\f and \w scans'
_diffrn_radiation_type MoK\a
_diffrn_radiation_wavelength 0.71073
_diffrn_reflns_av_R_equivalents 0.0627
_diffrn_reflns_av_unetI/netI 0.0505
_diffrn_reflns_Laue_measured_fraction_full 0.997
_diffrn_reflns_Laue_measured_fraction_max 0.970
_diffrn_reflns_limit_h_max 7
_diffrn_reflns_limit_h_min -7
_diffrn_reflns_limit_k_max 10
_diffrn_reflns_limit_k_min -10
_diffrn_reflns_limit_l_max 31
_diffrn_reflns_limit_l_min -27
_diffrn_reflns_number 12922
_diffrn_reflns_point_group_measured_fraction_full 0.998
_diffrn_reflns_point_group_measured_fraction_max 0.948
_diffrn_reflns_theta_full 25.000
_diffrn_reflns_theta_max 29.519
_diffrn_reflns_theta_min 1.754
_diffrn_source 'sealed tube'
_exptl_absorpt_coefficient_mu 0.084
_exptl_crystal_colour colorless
_exptl_crystal_density_diffrn 1.280
_exptl_crystal_description prisms
_exptl_crystal_F_000 400
_exptl_crystal_size_max 0.350
_exptl_crystal_size_mid 0.250
_exptl_crystal_size_min 0.200
_refine_diff_density_max 0.335
_refine_diff_density_min -0.206
_refine_diff_density_rms 0.051
_refine_ls_abs_structure_details
;
 Flack x determined using 746 quotients [(I+)-(I-)]/[(I+)+(I-)]
 (Parsons, Flack and Wagner, Acta Cryst. B69 (2013) 249-259).
;
_refine_ls_abs_structure_Flack -0.6(9)
_refine_ls_extinction_method none
_refine_ls_goodness_of_fit_ref 1.068
_refine_ls_hydrogen_treatment refall
_refine_ls_matrix_type full
_refine_ls_number_parameters 175
_refine_ls_number_reflns 2590
_refine_ls_number_restraints 0
_refine_ls_restrained_S_all 1.068
_refine_ls_R_factor_all 0.0597
_refine_ls_R_factor_gt 0.0451
_refine_ls_shift/su_max 0.001
_refine_ls_shift/su_mean 0.000
_refine_ls_structure_factor_coef Fsqd
_refine_ls_weighting_details 'w=1/[\s^2^(Fo^2^)+(0.0664P)^2^+0.0295P] where P=(Fo^2^+2Fc^2^)/3'
_refine_ls_weighting_scheme calc
_refine_ls_wR_factor_gt 0.1127
_refine_ls_wR_factor_ref 0.1209
_reflns_Friedel_coverage 0.654
_reflns_Friedel_fraction_full 0.999
_reflns_Friedel_fraction_max 0.917
_reflns_number_gt 2136
_reflns_number_total 2590
_reflns_threshold_expression 'I > 2\s(I)'
_cod_data_source_file ao7b00138_si_002.cif
_cod_data_source_block 1
_cod_original_cell_volume 976.8(2)
_cod_database_code 4516855
_shelx_shelxl_version_number 2014/7
_shelx_space_group_comment
;
The symmetry employed for this shelxl refinement is uniquely defined
by the following loop, which should always be used as a source of
symmetry information in preference to the above space-group names.
They are only intended as comments.
;
_shelx_estimated_absorpt_t_min 0.971
_shelx_estimated_absorpt_t_max 0.983

loop_
_space_group_symop_operation_xyz
'x, y, z'
'-x+1/2, -y, z+1/2'
'-x, y+1/2, -z+1/2'
'x+1/2, -y+1/2, -z'

loop_
_atom_site_label
_atom_site_type_symbol
_atom_site_fract_x
_atom_site_fract_y
_atom_site_fract_z
_atom_site_U_iso_or_equiv
_atom_site_adp_type
_atom_site_occupancy
_atom_site_site_symmetry_order
_atom_site_calc_flag
N1 N 0.2181(4) 1.2414(3) 0.24568(8) 0.0332(5) Uani 1 1 d
C2 C 0.1332(4) 1.0921(3) 0.22456(9) 0.0270(5) Uani 1 1 d
H2 H -0.014(5) 1.035(4) 0.2368(10) 0.027(7) Uiso 1 1 d
N3 N 0.2793(4) 1.0215(3) 0.18393(7) 0.0237(4) Uani 1 1 d
C4 C 0.4725(4) 1.1339(4) 0.17901(9) 0.0300(5) Uani 1 1 d
H4 H 0.613(6) 1.109(4) 0.1519(12) 0.037(7) Uiso 1 1 d
C5 C 0.4320(5) 1.2675(4) 0.21680(10) 0.0330(6) Uani 1 1 d
H5 H 0.531(5) 1.372(4) 0.2239(12) 0.037(8) Uiso 1 1 d
C6 C 0.2423(5) 0.8532(3) 0.15423(9) 0.0298(5) Uani 1 1 d
H61 H 0.099(7) 0.792(5) 0.1689(14) 0.060(10) Uiso 1 1 d
H62 H 0.387(6) 0.775(4) 0.1605(12) 0.038(8) Uiso 1 1 d
C7 C 0.2010(5) 0.8756(3) 0.09010(9) 0.0270(5) Uani 1 1 d
H71 H 0.178(5) 0.759(4) 0.0729(12) 0.031(7) Uiso 1 1 d
H72 H 0.051(6) 0.965(4) 0.0824(12) 0.036(7) Uiso 1 1 d
O8 O 0.4141(3) 0.9491(2) 0.06606(6) 0.0250(4) Uani 1 1 d
C11 C 0.4153(4) 0.9888(3) 0.00828(8) 0.0207(4) Uani 1 1 d
C12 C 0.2371(4) 0.9389(3) -0.03018(9) 0.0251(5) Uani 1 1 d
H12 H 0.099(6) 0.872(4) -0.0183(11) 0.036(7) Uiso 1 1 d
C13 C 0.2602(5) 0.9862(3) -0.08811(9) 0.0297(5) Uani 1 1 d
H13 H 0.143(5) 0.957(4) -0.1148(11) 0.026(7) Uiso 1 1 d
C14 C 0.4566(5) 1.0818(3) -0.10739(9) 0.0286(5) Uani 1 1 d
H14 H 0.477(5) 1.105(4) -0.1482(11) 0.027(7) Uiso 1 1 d
C15 C 0.6321(4) 1.1308(3) -0.06824(10) 0.0272(5) Uani 1 1 d
H15 H 0.757(5) 1.204(4) -0.0797(13) 0.043(9) Uiso 1 1 d
C16 C 0.6128(4) 1.0866(3) -0.01050(9) 0.0239(5) Uani 1 1 d
H16 H 0.727(5) 1.122(4) 0.0165(11) 0.031(7) Uiso 1 1 d

loop_
_atom_site_aniso_label
_atom_site_aniso_U_11
_atom_site_aniso_U_22
_atom_site_aniso_U_33
_atom_site_aniso_U_23
_atom_site_aniso_U_13
_atom_site_aniso_U_12
N1 0.0405(12) 0.0327(12) 0.0264(9) -0.0037(9) 0.0011(9) 0.0016(11)
C2 0.0297(12) 0.0294(13) 0.0217(10) 0.0019(9) 0.0020(9) 0.0041(10)
N3 0.0287(10) 0.0240(10) 0.0185(8) 0.0015(7) 0.0008(7) 0.0026(8)
C4 0.0298(12) 0.0402(15) 0.0201(10) 0.0009(10) -0.0020(9) -0.0040(11)
C5 0.0395(14) 0.0369(15) 0.0225(10) -0.0033(10) -0.0051(9) -0.0083(13)
C6 0.0464(15) 0.0219(12) 0.0211(10) 0.0007(9) 0.0048(10) -0.0031(12)
C7 0.0364(13) 0.0226(12) 0.0222(10) -0.0016(9) 0.0047(9) -0.0062(10)
O8 0.0270(8) 0.0283(9) 0.0199(7) -0.0001(6) -0.0001(6) -0.0013(7)
C11 0.0226(10) 0.0189(10) 0.0208(9) -0.0017(8) 0.0025(8) 0.0021(9)
C12 0.0234(11) 0.0267(12) 0.0253(10) -0.0018(9) -0.0003(9) -0.0018(10)
C13 0.0334(13) 0.0327(13) 0.0231(10) -0.0014(9) -0.0060(10) -0.0008(12)
C14 0.0370(13) 0.0278(13) 0.0210(10) 0.0036(9) 0.0039(9) 0.0057(11)
C15 0.0276(12) 0.0219(12) 0.0322(12) 0.0012(9) 0.0062(9) -0.0005(10)
C16 0.0239(10) 0.0225(11) 0.0252(10) -0.0025(8) -0.0011(9) 0.0007(9)

loop_
_atom_type_symbol
_atom_type_description
_atom_type_scat_dispersion_real
_atom_type_scat_dispersion_imag
_atom_type_scat_source
C C 0.0033 0.0016 'International Tables Vol C Tables 4.2.6.8 and 6.1.1.4'
H H 0.0000 0.0000 'International Tables Vol C Tables 4.2.6.8 and 6.1.1.4'
N N 0.0061 0.0033 'International Tables Vol C Tables 4.2.6.8 and 6.1.1.4'
O O 0.0106 0.0060 'International Tables Vol C Tables 4.2.6.8 and 6.1.1.4'

loop_
_geom_angle_atom_site_label_1
_geom_angle_atom_site_label_2
_geom_angle_atom_site_label_3
_geom_angle
C2 N1 C5 104.6(2)
N1 C2 N3 112.3(2)
N1 C2 H2 125.0(17)
N3 C2 H2 122.7(17)
C2 N3 C4 106.7(2)
C2 N3 C6 125.8(2)
C4 N3 C6 127.4(2)
C5 C4 N3 105.9(2)
C5 C4 H4 131.6(18)
N3 C4 H4 122.5(18)
C4 C5 N1 110.6(2)
C4 C5 H5 127.9(17)
N1 C5 H5 121.5(17)
N3 C6 C7 112.91(19)
N3 C6 H61 111(2)
C7 C6 H61 106(2)
N3 C6 H62 109.1(18)
C7 C6 H62 109.1(16)
H61 C6 H62 109(3)
O8 C7 C6 107.5(2)
O8 C7 H71 107.4(17)
C6 C7 H71 108.9(16)
O8 C7 H72 109.7(16)
C6 C7 H72 110.3(14)
H71 C7 H72 113(2)
C11 O8 C7 118.09(17)
O8 C11 C12 124.42(19)
O8 C11 C16 115.08(19)
C12 C11 C16 120.50(19)
C11 C12 C13 118.9(2)
C11 C12 H12 122.1(16)
C13 C12 H12 118.9(16)
C14 C13 C12 121.1(2)
C14 C13 H13 117.7(17)
C12 C13 H13 121.2(17)
C13 C14 C15 119.0(2)
C13 C14 H14 120.1(16)
C15 C14 H14 120.6(16)
C14 C15 C16 121.0(2)
C14 C15 H15 120.0(19)
C16 C15 H15 118.7(19)
C15 C16 C11 119.4(2)
C15 C16 H16 122.0(17)
C11 C16 H16 118.6(17)

loop_
_geom_bond_atom_site_label_1
_geom_bond_atom_site_label_2
_geom_bond_distance
N1 C2 1.316(4)
N1 C5 1.383(3)
C2 N3 1.356(3)
C2 H2 0.97(3)
N3 C4 1.376(3)
N3 C6 1.459(3)
C4 C5 1.355(4)
C4 H4 1.02(3)
C5 H5 0.98(3)
C6 C7 1.516(3)
C6 H61 0.98(4)
C6 H62 1.01(3)
C7 O8 1.426(3)
C7 H71 0.97(3)
C7 H72 1.09(3)
O8 C11 1.375(2)
C11 C12 1.388(3)
C11 C16 1.395(3)
C12 C13 1.398(3)
C12 H12 0.96(3)
C13 C14 1.386(4)
C13 H13 0.93(3)
C14 C15 1.386(3)
C14 H14 0.97(3)
C15 C16 1.386(3)
C15 H15 0.93(3)
C16 H16 0.93(3)

loop_
_geom_torsion_atom_site_label_1
_geom_torsion_atom_site_label_2
_geom_torsion_atom_site_label_3
_geom_torsion_atom_site_label_4
_geom_torsion
C5 N1 C2 N3 -0.1(3)
N1 C2 N3 C4 0.3(3)
N1 C2 N3 C6 177.0(2)
C2 N3 C4 C5 -0.4(3)
C6 N3 C4 C5 -177.0(2)
N3 C4 C5 N1 0.4(3)
C2 N1 C5 C4 -0.2(3)
C2 N3 C6 C7 115.4(3)
C4 N3 C6 C7 -68.6(3)
N3 C6 C7 O8 63.8(3)
C6 C7 O8 C11 -177.18(19)
C7 O8 C11 C12 -9.9(3)
C7 O8 C11 C16 169.9(2)
O8 C11 C12 C13 -179.5(2)
C16 C11 C12 C13 0.8(3)
C11 C12 C13 C14 -0.2(4)
C12 C13 C14 C15 0.0(4)
C13 C14 C15 C16 -0.4(4)
C14 C15 C16 C11 1.0(4)
O8 C11 C16 C15 179.0(2)
C12 C11 C16 C15 -1.2(3)
